data_4330054
loop_
_publ_author_name
'Yun-Peng Xie'
'Thomas C. W. Mak'

_publ_section_title
;
 Silver(I) Ethynide Coordination Networks and Clusters Assembled with
 tert-Butylphosphonic Acid
;
_journal_name_full 'Inorganic Chemistry'
_journal_page_first 8640
_journal_page_last 8642
_journal_paper_doi 10.1021/ic300913u
_journal_volume 51
_journal_year 2012
_chemical_formula_sum 'C92 H155 Ag22 B Cl F6 N0 O11.5 P2'
_chemical_formula_weight 4040.50
_chemical_name_systematic
; 
 ? 
;
_space_group_IT_number 15
_symmetry_cell_setting monoclinic
_symmetry_space_group_name_Hall '-C 2yc'
_symmetry_space_group_name_H-M 'C 1 2/c 1'
_atom_sites_solution_hydrogens geom
_atom_sites_solution_primary direct
_atom_sites_solution_secondary difmap
_audit_creation_method SHELXL-97
_cell_angle_alpha 90.00
_cell_angle_beta 90.059(6)
_cell_angle_gamma 90.00
_cell_formula_units_Z 4
_cell_length_a 19.966(5)
_cell_length_b 35.145(11)
_cell_length_c 18.637(4)
_cell_measurement_temperature 173(2)
_cell_volume 13078(6)
_computing_cell_refinement SAINT(Bruker,2001)
_computing_data_collection APEX2(Bruker,2003)
_computing_data_reduction APEX2(Bruker,2003)
_computing_structure_refinement 'SHELXL-97 (Sheldrick, 1997)'
_computing_structure_solution 'SHELXS-97 (Sheldrick, 1990)'
_diffrn_ambient_temperature 173(2)
_diffrn_measured_fraction_theta_full 0.982
_diffrn_measured_fraction_theta_max 0.982
_diffrn_radiation_monochromator graphite
_diffrn_radiation_source 'fine-focus sealed tube'
_diffrn_radiation_type MoK\a
_diffrn_radiation_wavelength 0.71073
_diffrn_reflns_av_R_equivalents 0.1795
_diffrn_reflns_av_sigmaI/netI 0.1318
_diffrn_reflns_limit_h_max 19
_diffrn_reflns_limit_h_min -26
_diffrn_reflns_limit_k_max 46
_diffrn_reflns_limit_k_min -46
_diffrn_reflns_limit_l_max 24
_diffrn_reflns_limit_l_min -24
_diffrn_reflns_number 114034
_diffrn_reflns_theta_full 28.15
_diffrn_reflns_theta_max 28.15
_diffrn_reflns_theta_min 1.09
_exptl_absorpt_coefficient_mu 3.305
_exptl_absorpt_correction_T_max 0.693
_exptl_absorpt_correction_T_min 0.582
_exptl_absorpt_correction_type multi-scan
_exptl_absorpt_process_details SADABS
_exptl_crystal_colour colorless
_exptl_crystal_density_diffrn 2.052
_exptl_crystal_description block
_exptl_crystal_F_000 7756
_exptl_crystal_size_max 0.26
_exptl_crystal_size_mid 0.14
_exptl_crystal_size_min 0.11
_refine_diff_density_max 2.202
_refine_diff_density_min -1.846
_refine_diff_density_rms 0.305
_refine_ls_extinction_method none
_refine_ls_goodness_of_fit_ref 1.033
_refine_ls_hydrogen_treatment constr
_refine_ls_matrix_type full
_refine_ls_number_parameters 604
_refine_ls_number_reflns 15768
_refine_ls_number_restraints 659
_refine_ls_restrained_S_all 1.022
_refine_ls_R_factor_all 0.2326
_refine_ls_R_factor_gt 0.1299
_refine_ls_shift/su_max 0.000
_refine_ls_shift/su_mean 0.000
_refine_ls_structure_factor_coef Fsqd
_refine_ls_weighting_details 'calc w=1/[\s^2^(Fo^2^)+(0.0792P)^2^+1381.3297P] where P=(Fo^2^+2Fc^2^)/3'
_refine_ls_weighting_scheme calc
_refine_ls_wR_factor_gt 0.2715
_refine_ls_wR_factor_ref 0.3241
_reflns_number_gt 8024
_reflns_number_total 15768
_reflns_threshold_expression >2sigma(I)
_cod_data_source_file ic300913u_si_003_4.cif
_cod_data_source_block 4
_cod_original_formula_sum 'C92 H155 Ag22 B Cl F6 N0 O11.50 P2'
_cod_database_code 4330054

loop_
_symmetry_equiv_pos_as_xyz
'x, y, z'
'-x, y, -z+1/2'
'x+1/2, y+1/2, z'
'-x+1/2, y+1/2, -z+1/2'
'-x, -y, -z'
'x, -y, z-1/2'
'-x+1/2, -y+1/2, -z'
'x+1/2, -y+1/2, z-1/2'

loop_
_atom_site_label
_atom_site_type_symbol
_atom_site_fract_x
_atom_site_fract_y
_atom_site_fract_z
_atom_site_U_iso_or_equiv
_atom_site_adp_type
_atom_site_occupancy
_atom_site_symmetry_multiplicity
_atom_site_calc_flag
_atom_site_refinement_flags
Ag1 Ag 0.5000 0.21007(6) 0.7500 0.0374(5) Uani 1 2 d S
Ag2 Ag 0.5014(2) 0.15706(5) 0.87743(11) 0.0558(5) Uani 1 1 d .
Ag3 Ag 0.37789(18) 0.30876(8) 0.61745(15) 0.0589(9) Uani 1 1 d .
Ag4 Ag 0.38534(11) 0.15494(5) 0.74723(16) 0.0497(5) Uani 1 1 d .
Ag5 Ag 0.3778(2) 0.30879(8) 0.88343(16) 0.0673(11) Uani 1 1 d .
Ag6 Ag 0.36029(13) 0.25791(5) 0.75291(19) 0.0628(6) Uani 1 1 d .
Ag7 Ag 0.5730(2) 0.08785(10) 0.83041(17) 0.0664(11) Uani 1 1 d .
Ag8 Ag 0.4271(2) 0.08718(10) 0.83068(16) 0.0580(9) Uani 1 1 d .
Ag9 Ag 0.4985(3) 0.25507(6) 0.91005(15) 0.0792(7) Uani 1 1 d .
Ag10 Ag 0.37001(15) 0.35538(7) 0.7539(2) 0.0794(8) Uani 1 1 d .
Ag11 Ag 0.4978(3) 0.35561(7) 0.89112(14) 0.0812(8) Uani 1 1 d .
Ag12 Ag 0.5000 0.39071(9) 0.7500 0.0822(12) Uani 1 2 d S
Cl1 Cl 0.5000 0.2892(2) 0.7500 0.064(3) Uani 1 2 d S
P1 P 0.3603(4) 0.2139(2) 0.8968(3) 0.0409(17) Uani 1 1 d .
O1 O 0.3400(11) 0.2551(6) 0.9145(11) 0.062(6) Uani 1 1 d .
O2 O 0.3502(13) 0.2059(5) 0.8164(9) 0.062(7) Uani 1 1 d .
O3 O 0.4360(11) 0.2040(5) 0.9180(9) 0.048(5) Uani 1 1 d .
F5 F 0.637(3) 0.0519(16) 0.926(3) 0.25(2) Uiso 1 1 d .
O2W O 0.392(3) 0.0194(18) 0.881(3) 0.23(2) Uiso 1 1 d .
O3W O 0.0000 0.080(3) 0.7500 0.20(5) Uiso 0.50 2 d SP
O6W O 0.534(5) 0.015(3) 1.018(6) 0.22(5) Uiso 0.50 1 d P
O5W O 0.464(5) 0.393(3) 1.034(5) 0.20(4) Uiso 0.50 1 d P
C30A C 0.624(2) 0.1987(18) 0.868(3) 0.043(4) Uani 0.50 1 d PDU
O4W O 0.466(4) 0.225(2) 1.081(4) 0.14(3) Uiso 0.50 1 d P
C1 C 0.3028(11) 0.1822(7) 0.9468(12) 0.066(6) Uani 1 1 d DU
C2 C 0.3199(15) 0.1399(7) 0.9350(14) 0.054(7) Uani 1 1 d DU
H2A H 0.3647 0.1350 0.9512 0.080 Uiso 1 1 calc R
H2B H 0.3164 0.1339 0.8849 0.080 Uiso 1 1 calc R
H2C H 0.2891 0.1243 0.9617 0.080 Uiso 1 1 calc R
C3 C 0.3079(15) 0.1908(10) 1.0280(13) 0.080(8) Uani 1 1 d DU
H3A H 0.2984 0.2173 1.0362 0.120 Uiso 1 1 calc R
H3B H 0.3524 0.1852 1.0445 0.120 Uiso 1 1 calc R
H3C H 0.2762 0.1755 1.0536 0.120 Uiso 1 1 calc R
C4 C 0.2313(12) 0.1897(9) 0.9218(15) 0.067(7) Uani 1 1 d DU
H4A H 0.2210 0.2162 0.9276 0.100 Uiso 1 1 calc R
H4B H 0.2008 0.1747 0.9498 0.100 Uiso 1 1 calc R
H4C H 0.2271 0.1828 0.8721 0.100 Uiso 1 1 calc R
C5 C 0.497(3) 0.0951(9) 0.9146(11) 0.082(6) Uani 1 1 d DU
C6 C 0.498(2) 0.1012(8) 0.9778(11) 0.090(6) Uani 1 1 d DU
C7 C 0.4890(15) 0.1048(7) 1.0569(11) 0.094(6) Uani 1 1 d DU
C8 C 0.488(3) 0.1473(7) 1.0789(16) 0.107(8) Uani 1 1 d DU
H8A H 0.4925 0.1493 1.1301 0.160 Uiso 1 1 calc R
H8B H 0.4471 0.1587 1.0638 0.160 Uiso 1 1 calc R
H8C H 0.5253 0.1601 1.0565 0.160 Uiso 1 1 calc R
C9 C 0.5486(17) 0.0858(12) 1.096(2) 0.109(8) Uani 1 1 d DU
H9A H 0.5463 0.0918 1.1466 0.164 Uiso 1 1 calc R
H9B H 0.5899 0.0952 1.0770 0.164 Uiso 1 1 calc R
H9C H 0.5464 0.0587 1.0901 0.164 Uiso 1 1 calc R
C10 C 0.4239(15) 0.0865(11) 1.0812(17) 0.094(7) Uani 1 1 d DU
C11 C 0.3483(10) 0.0949(7) 0.752(2) 0.058(5) Uani 1 1 d DU
C12 C 0.2890(10) 0.0914(7) 0.744(2) 0.066(5) Uani 1 1 d DU
C13 C 0.2165(10) 0.0813(6) 0.7424(16) 0.080(5) Uani 1 1 d DU
C14 C 0.1756(12) 0.1154(7) 0.7702(19) 0.081(7) Uani 1 1 d DU
H14A H 0.1287 0.1095 0.7676 0.122 Uiso 1 1 calc R
H14B H 0.1848 0.1373 0.7413 0.122 Uiso 1 1 calc R
H14C H 0.1877 0.1205 0.8191 0.122 Uiso 1 1 calc R
C15 C 0.2047(17) 0.0463(8) 0.7909(18) 0.092(8) Uani 1 1 d DU
H15A H 0.1581 0.0395 0.7896 0.138 Uiso 1 1 calc R
H15B H 0.2173 0.0524 0.8393 0.138 Uiso 1 1 calc R
H15C H 0.2312 0.0254 0.7741 0.138 Uiso 1 1 calc R
C16 C 0.1922(17) 0.0725(10) 0.6672(15) 0.089(8) Uani 1 1 d DU
H16A H 0.1452 0.0668 0.6684 0.134 Uiso 1 1 calc R
H16B H 0.2163 0.0510 0.6488 0.134 Uiso 1 1 calc R
H16C H 0.1998 0.0941 0.6368 0.134 Uiso 1 1 calc R
C17 C 0.429(2) 0.3922(11) 0.8255(18) 0.087(8) Uani 1 1 d DU
C18 C 0.391(2) 0.4090(11) 0.8744(19) 0.090(7) Uani 1 1 d DU
C19 C 0.3381(17) 0.4268(8) 0.9175(14) 0.094(7) Uani 1 1 d DU
C20 C 0.2655(18) 0.4141(11) 0.8992(19) 0.105(8) Uani 1 1 d DU
H20A H 0.2344 0.4275 0.9293 0.157 Uiso 1 1 calc R
H20B H 0.2612 0.3873 0.9070 0.157 Uiso 1 1 calc R
H20C H 0.2560 0.4198 0.8498 0.157 Uiso 1 1 calc R
C21 C 0.343(2) 0.4700(7) 0.9036(19) 0.105(9) Uani 1 1 d DU
H21A H 0.3091 0.4829 0.9307 0.157 Uiso 1 1 calc R
H21B H 0.3365 0.4749 0.8534 0.157 Uiso 1 1 calc R
H21C H 0.3864 0.4790 0.9179 0.157 Uiso 1 1 calc R
C22 C 0.352(2) 0.4179(10) 0.9956(14) 0.106(9) Uani 1 1 d DU
H22A H 0.3184 0.4296 1.0250 0.159 Uiso 1 1 calc R
H22B H 0.3953 0.4278 1.0086 0.159 Uiso 1 1 calc R
H22C H 0.3514 0.3909 1.0026 0.159 Uiso 1 1 calc R
C23 C 0.3079(14) 0.3077(11) 0.7038(17) 0.070(6) Uani 1 1 d DU
C24 C 0.2562(12) 0.3099(9) 0.7365(16) 0.073(6) Uani 1 1 d DU
C25 C 0.1890(12) 0.3164(7) 0.7693(12) 0.079(6) Uani 1 1 d DU
C26 C 0.1528(17) 0.2782(8) 0.7773(19) 0.102(8) Uani 1 1 d DU
H26A H 0.1099 0.2822 0.7994 0.154 Uiso 1 1 calc R
H26B H 0.1791 0.2615 0.8066 0.154 Uiso 1 1 calc R
H26C H 0.1466 0.2670 0.7308 0.154 Uiso 1 1 calc R
C27 C 0.1482(17) 0.3453(10) 0.7252(17) 0.099(8) Uani 1 1 d DU
H27A H 0.1050 0.3487 0.7468 0.149 Uiso 1 1 calc R
H27B H 0.1428 0.3359 0.6771 0.149 Uiso 1 1 calc R
H27C H 0.1714 0.3692 0.7241 0.149 Uiso 1 1 calc R
C28 C 0.2010(18) 0.3331(11) 0.8438(13) 0.093(8) Uani 1 1 d DU
H28A H 0.1588 0.3367 0.8675 0.140 Uiso 1 1 calc R
H28B H 0.2235 0.3571 0.8394 0.140 Uiso 1 1 calc R
H28C H 0.2281 0.3159 0.8714 0.140 Uiso 1 1 calc R
C29 C 0.5735(10) 0.2010(8) 0.8332(11) 0.039(4) Uani 1 1 d DU
C30 C 0.6211(18) 0.1981(14) 0.872(2) 0.042(4) Uani 0.50 1 d PDU
C31 C 0.6807(10) 0.1907(6) 0.9185(11) 0.049(4) Uani 1 1 d DU
C32 C 0.6778(16) 0.2182(8) 0.9835(13) 0.065(6) Uani 1 1 d DU
C33 C 0.7439(13) 0.2015(10) 0.8749(16) 0.071(7) Uani 1 1 d DU
H33A H 0.7832 0.1967 0.9033 0.107 Uiso 1 1 calc R
H33B H 0.7421 0.2280 0.8625 0.107 Uiso 1 1 calc R
H33C H 0.7457 0.1864 0.8320 0.107 Uiso 1 1 calc R
C34 C 0.6817(16) 0.1497(6) 0.9430(15) 0.050(6) Uani 1 1 d DU
H34A H 0.7202 0.1455 0.9729 0.076 Uiso 1 1 calc R
H34B H 0.6839 0.1333 0.9019 0.076 Uiso 1 1 calc R
H34C H 0.6417 0.1444 0.9697 0.076 Uiso 1 1 calc R
C35 C 0.451(2) 0.3086(15) 0.9598(19) 0.111(8) Uani 1 1 d DU
C36 C 0.483(2) 0.3045(12) 1.0142(15) 0.117(8) Uani 1 1 d DU
C37 C 0.4956(18) 0.3084(9) 1.0929(15) 0.124(8) Uani 1 1 d DU
C38 C 0.544(2) 0.3424(11) 1.104(2) 0.134(10) Uani 1 1 d DU
H38A H 0.5605 0.3423 1.1521 0.202 Uiso 1 1 calc R
H38B H 0.5205 0.3657 1.0948 0.202 Uiso 1 1 calc R
H38C H 0.5808 0.3402 1.0710 0.202 Uiso 1 1 calc R
C39 C 0.430(2) 0.3196(14) 1.132(2) 0.140(10) Uani 1 1 d DU
H39A H 0.4376 0.3183 1.1833 0.210 Uiso 1 1 calc R
H39B H 0.3952 0.3024 1.1191 0.210 Uiso 1 1 calc R
H39C H 0.4181 0.3451 1.1194 0.210 Uiso 1 1 calc R
C40 C 0.524(2) 0.2721(11) 1.123(2) 0.135(10) Uani 1 1 d DU
C41 C 0.379(2) 0.3675(9) 0.628(3) 0.105(8) Uani 1 1 d DU
C42 C 0.371(2) 0.4012(9) 0.620(3) 0.114(8) Uani 1 1 d DU
C43 C 0.3359(17) 0.4388(9) 0.6173(18) 0.123(8) Uani 1 1 d DU
C44 C 0.2720(19) 0.4366(13) 0.665(2) 0.132(10) Uani 1 1 d DU
H44A H 0.2499 0.4609 0.6646 0.198 Uiso 1 1 calc R
H44B H 0.2843 0.4300 0.7128 0.198 Uiso 1 1 calc R
H44C H 0.2423 0.4176 0.6456 0.198 Uiso 1 1 calc R
C45 C 0.313(2) 0.4481(13) 0.5407(19) 0.137(10) Uani 1 1 d DU
H45A H 0.2946 0.4733 0.5394 0.206 Uiso 1 1 calc R
H45B H 0.2797 0.4301 0.5258 0.206 Uiso 1 1 calc R
H45C H 0.3508 0.4467 0.5088 0.206 Uiso 1 1 calc R
C46 C 0.382(2) 0.4695(11) 0.645(3) 0.137(10) Uani 1 1 d DU
H46A H 0.3604 0.4938 0.6404 0.205 Uiso 1 1 calc R
H46B H 0.4226 0.4694 0.6179 0.205 Uiso 1 1 calc R
H46C H 0.3918 0.4647 0.6947 0.205 Uiso 1 1 calc R
B1 B 0.414(3) 0.0281(15) 1.225(3) 0.31(3) Uiso 0.50 1 d PD
F1 F 0.400(5) 0.054(2) 1.179(4) 0.31(3) Uiso 0.50 1 d PD
F2 F 0.465(3) 0.039(3) 1.263(5) 0.31(3) Uiso 0.50 1 d PD
F3 F 0.364(4) 0.022(3) 1.267(4) 0.31(3) Uiso 0.50 1 d PD
F4 F 0.429(5) -0.003(2) 1.192(6) 0.31(3) Uiso 0.50 1 d PD

loop_
_atom_site_aniso_label
_atom_site_aniso_U_11
_atom_site_aniso_U_22
_atom_site_aniso_U_33
_atom_site_aniso_U_23
_atom_site_aniso_U_13
_atom_site_aniso_U_12
Ag1 0.0468(14) 0.0450(13) 0.0203(9) 0.000 -0.003(2) 0.000
Ag2 0.0656(13) 0.0388(10) 0.0630(12) -0.0003(8) -0.018(2) 0.0137(18)
Ag3 0.075(2) 0.0485(18) 0.0531(15) -0.0203(12) 0.0242(17) -0.0162(15)
Ag4 0.0854(14) 0.0321(8) 0.0316(8) -0.0028(12) 0.0131(18) -0.0030(9)
Ag5 0.100(3) 0.0463(19) 0.0556(16) -0.0284(13) -0.020(2) 0.0287(17)
Ag6 0.1081(18) 0.0443(10) 0.0362(9) -0.0090(15) 0.010(2) 0.0057(11)
Ag7 0.103(3) 0.047(2) 0.0491(17) 0.0210(14) 0.001(2) -0.001(2)
Ag8 0.087(3) 0.0449(19) 0.0423(15) -0.0013(13) -0.0082(17) -0.0028(18)
Ag9 0.0773(16) 0.0466(12) 0.1138(19) -0.0106(12) -0.008(3) 0.020(2)
Ag10 0.117(2) 0.0738(15) 0.0477(13) -0.0189(18) 0.008(2) -0.0004(14)
Ag11 0.0865(18) 0.0746(16) 0.0826(16) 0.0292(13) 0.007(3) 0.030(3)
Ag12 0.127(3) 0.0592(19) 0.0604(19) 0.000 0.041(4) 0.000
Cl1 0.091(8) 0.034(4) 0.066(6) 0.000 -0.064(8) 0.000
P1 0.049(4) 0.047(4) 0.027(3) 0.000(3) 0.008(3) -0.008(3)
O1 0.074(15) 0.057(13) 0.054(12) -0.017(10) 0.021(11) 0.016(11)
O2 0.14(2) 0.023(9) 0.025(8) -0.002(7) 0.020(11) -0.021(11)
O3 0.086(15) 0.023(9) 0.037(10) 0.000(7) 0.003(10) -0.003(9)
C30A 0.039(8) 0.068(10) 0.021(7) -0.003(7) -0.008(6) -0.005(8)
C1 0.052(12) 0.082(14) 0.063(12) 0.011(12) 0.029(11) 0.020(12)
C2 0.038(14) 0.079(14) 0.043(13) 0.027(11) 0.029(12) 0.018(12)
C3 0.068(16) 0.106(19) 0.066(13) 0.005(13) 0.026(12) 0.053(16)
C4 0.051(13) 0.077(17) 0.073(15) -0.002(14) 0.029(11) 0.025(12)
C5 0.096(13) 0.082(13) 0.066(8) 0.023(10) 0.055(12) 0.004(15)
C6 0.101(12) 0.097(11) 0.071(7) 0.017(9) 0.050(9) 0.007(13)
C7 0.106(10) 0.109(10) 0.068(7) 0.016(9) 0.034(9) 0.008(10)
C8 0.13(2) 0.116(11) 0.078(14) 0.000(11) 0.020(18) 0.013(11)
C9 0.109(9) 0.109(9) 0.109(8) 0.0001(10) 0.0001(10) 0.0000(10)
C10 0.104(9) 0.126(17) 0.051(14) 0.033(15) 0.034(12) 0.013(14)
C11 0.071(9) 0.044(10) 0.061(11) -0.014(13) 0.033(14) -0.017(10)
C12 0.075(9) 0.054(9) 0.069(11) -0.017(12) 0.025(13) -0.025(8)
C13 0.078(9) 0.067(10) 0.095(12) -0.015(11) 0.020(12) -0.032(9)
C14 0.054(11) 0.073(12) 0.117(19) -0.032(13) -0.008(15) -0.032(10)
C15 0.073(16) 0.081(13) 0.123(17) 0.004(14) 0.027(16) -0.032(12)
C16 0.076(16) 0.089(17) 0.103(14) -0.023(13) 0.010(14) -0.024(16)
C17 0.14(2) 0.064(14) 0.058(12) -0.022(11) 0.035(13) 0.020(14)
C18 0.146(18) 0.067(12) 0.058(10) -0.026(10) 0.030(12) 0.027(13)
C19 0.150(18) 0.070(12) 0.061(10) -0.029(10) 0.028(12) 0.032(13)
C20 0.146(18) 0.091(18) 0.077(16) -0.006(16) 0.036(14) 0.022(15)
C21 0.17(2) 0.067(12) 0.078(16) -0.034(12) 0.012(19) 0.031(14)
C22 0.17(2) 0.091(18) 0.059(10) -0.026(12) 0.034(14) 0.031(19)
C23 0.072(13) 0.089(15) 0.051(13) -0.002(12) 0.004(10) 0.005(13)
C24 0.075(12) 0.092(14) 0.053(12) -0.001(10) 0.007(9) 0.004(10)
C25 0.076(12) 0.101(14) 0.060(12) 0.002(10) 0.012(9) 0.001(10)
C26 0.094(17) 0.122(16) 0.091(19) 0.007(13) 0.005(15) -0.022(14)
C27 0.091(16) 0.120(18) 0.087(16) -0.002(14) 0.002(14) 0.025(14)
C28 0.096(19) 0.13(2) 0.058(13) -0.006(12) 0.025(11) -0.010(16)
C29 0.033(9) 0.066(11) 0.018(8) -0.003(8) -0.003(6) -0.005(9)
C30 0.039(8) 0.068(10) 0.021(7) -0.003(7) -0.009(6) -0.005(8)
C31 0.045(8) 0.069(10) 0.032(7) 0.000(7) -0.014(6) -0.001(8)
C32 0.085(16) 0.067(13) 0.044(10) -0.008(10) -0.040(9) -0.007(14)
C33 0.042(9) 0.090(17) 0.082(14) 0.009(13) -0.012(9) -0.023(12)
C34 0.044(14) 0.066(10) 0.041(12) -0.001(8) -0.008(11) 0.001(10)
C35 0.111(8) 0.111(8) 0.111(8) 0.0000(10) 0.0001(10) -0.0001(10)
C36 0.117(11) 0.126(11) 0.107(9) 0.003(9) 0.001(7) -0.005(9)
C37 0.124(13) 0.146(13) 0.103(10) 0.005(11) 0.009(9) -0.005(11)
C38 0.136(19) 0.162(17) 0.105(18) -0.016(16) 0.009(16) -0.016(15)
C39 0.142(17) 0.15(2) 0.126(15) 0.023(19) 0.035(15) 0.002(15)
C40 0.13(2) 0.163(16) 0.108(16) 0.013(16) 0.006(17) 0.006(15)
C41 0.105(8) 0.104(8) 0.105(8) 0.0001(10) 0.0001(10) 0.0000(10)
C42 0.118(11) 0.105(9) 0.119(11) 0.006(9) -0.001(9) 0.000(8)
C43 0.130(13) 0.105(10) 0.134(13) 0.009(11) -0.001(11) 0.002(9)
C44 0.137(17) 0.107(19) 0.152(19) 0.003(19) 0.011(16) 0.010(13)
C45 0.15(2) 0.116(19) 0.145(15) 0.026(16) -0.008(14) 0.003(17)
C46 0.155(19) 0.105(12) 0.15(2) 0.008(18) 0.004(17) -0.010(15)

loop_
_atom_type_symbol
_atom_type_description
_atom_type_scat_dispersion_real
_atom_type_scat_dispersion_imag
_atom_type_scat_source
C C 0.0033 0.0016 'International Tables Vol C Tables 4.2.6.8 and 6.1.1.4'
H H 0.0000 0.0000 'International Tables Vol C Tables 4.2.6.8 and 6.1.1.4'
O O 0.0106 0.0060 'International Tables Vol C Tables 4.2.6.8 and 6.1.1.4'
P P 0.1023 0.0942 'International Tables Vol C Tables 4.2.6.8 and 6.1.1.4'
Ag Ag -0.8971 1.1015 'International Tables Vol C Tables 4.2.6.8 and 6.1.1.4'
Cl Cl 0.1484 0.1585 'International Tables Vol C Tables 4.2.6.8 and 6.1.1.4'
F F 0.0171 0.0103 'International Tables Vol C Tables 4.2.6.8 and 6.1.1.4'
N N 0.0061 0.0033 'International Tables Vol C Tables 4.2.6.8 and 6.1.1.4'
B B 0.0013 0.0007 'International Tables Vol C Tables 4.2.6.8 and 6.1.1.4'

loop_
_geom_angle_atom_site_label_1
_geom_angle_atom_site_label_2
_geom_angle_atom_site_label_3
_geom_angle
_geom_angle_site_symmetry_1
_geom_angle_site_symmetry_3
C29 Ag1 C29 163.0(15) . 2_656
C29 Ag1 Cl1 98.5(8) . .
C29 Ag1 Cl1 98.5(8) 2_656 .
C29 Ag1 Ag4 51.2(7) . 2_656
C29 Ag1 Ag4 115.8(7) 2_656 2_656
Cl1 Ag1 Ag4 130.23(5) . 2_656
C29 Ag1 Ag4 115.8(7) . .
C29 Ag1 Ag4 51.2(7) 2_656 .
Cl1 Ag1 Ag4 130.24(5) . .
Ag4 Ag1 Ag4 99.53(10) 2_656 .
C29 Ag1 Ag2 118.7(7) . 2_656
C29 Ag1 Ag2 48.5(7) 2_656 2_656
Cl1 Ag1 Ag2 128.11(5) . 2_656
Ag4 Ag1 Ag2 67.76(10) 2_656 2_656
Ag4 Ag1 Ag2 65.23(10) . 2_656
C29 Ag1 Ag2 48.5(7) . .
C29 Ag1 Ag2 118.7(7) 2_656 .
Cl1 Ag1 Ag2 128.11(5) . .
Ag4 Ag1 Ag2 65.24(10) 2_656 .
Ag4 Ag1 Ag2 67.76(10) . .
Ag2 Ag1 Ag2 103.78(10) 2_656 .
C29 Ag1 Ag6 60.5(7) . 2_656
C29 Ag1 Ag6 130.2(7) 2_656 2_656
Cl1 Ag1 Ag6 58.93(5) . 2_656
Ag4 Ag1 Ag6 71.34(6) 2_656 2_656
Ag4 Ag1 Ag6 170.63(8) . 2_656
Ag2 Ag1 Ag6 108.24(9) 2_656 2_656
Ag2 Ag1 Ag6 108.91(10) . 2_656
C29 Ag1 Ag6 130.2(7) . .
C29 Ag1 Ag6 60.5(7) 2_656 .
Cl1 Ag1 Ag6 58.92(5) . .
Ag4 Ag1 Ag6 170.64(8) 2_656 .
Ag4 Ag1 Ag6 71.35(6) . .
Ag2 Ag1 Ag6 108.91(10) 2_656 .
Ag2 Ag1 Ag6 108.24(9) . .
Ag6 Ag1 Ag6 117.85(10) 2_656 .
C29 Ag1 Ag9 134.3(7) . 2_656
C29 Ag1 Ag9 56.0(7) 2_656 2_656
Cl1 Ag1 Ag9 62.07(5) . 2_656
Ag4 Ag1 Ag9 108.07(10) 2_656 2_656
Ag4 Ag1 Ag9 107.15(9) . 2_656
Ag2 Ag1 Ag9 66.05(6) 2_656 2_656
Ag2 Ag1 Ag9 169.76(9) . 2_656
Ag6 Ag1 Ag9 74.63(10) 2_656 2_656
Ag6 Ag1 Ag9 77.38(11) . 2_656
C29 Ag1 Ag9 56.0(7) . .
C29 Ag1 Ag9 134.3(7) 2_656 .
Cl1 Ag1 Ag9 62.07(5) . .
Ag4 Ag1 Ag9 107.16(9) 2_656 .
Ag4 Ag1 Ag9 108.07(10) . .
Ag2 Ag1 Ag9 169.77(9) 2_656 .
Ag2 Ag1 Ag9 66.06(6) . .
Ag6 Ag1 Ag9 77.38(11) 2_656 .
Ag6 Ag1 Ag9 74.63(10) . .
Ag9 Ag1 Ag9 124.14(11) 2_656 .
O3 Ag2 C29 89.5(8) . .
O3 Ag2 C5 125.1(11) . .
C29 Ag2 C5 141.8(15) . .
O3 Ag2 Ag7 172.1(5) . .
C29 Ag2 Ag7 98.4(7) . .
C5 Ag2 Ag7 47.7(10) . .
O3 Ag2 Ag8 114.4(6) . .
C29 Ag2 Ag8 140.1(6) . .
C5 Ag2 Ag8 44.6(11) . .
Ag7 Ag2 Ag8 58.62(7) . .
O3 Ag2 Ag1 78.8(4) . .
C29 Ag2 Ag1 45.5(5) . .
C5 Ag2 Ag1 145.7(6) . .
Ag7 Ag2 Ag1 106.20(11) . .
Ag8 Ag2 Ag1 105.81(10) . .
O3 Ag2 Ag4 131.8(5) . 2_656
C29 Ag2 Ag4 46.5(7) . 2_656
C5 Ag2 Ag4 103.0(10) . 2_656
Ag7 Ag2 Ag4 55.32(9) . 2_656
Ag8 Ag2 Ag4 96.79(10) . 2_656
Ag1 Ag2 Ag4 57.10(7) . 2_656
O3 Ag2 Ag4 81.8(5) . .
C29 Ag2 Ag4 101.0(5) . .
C5 Ag2 Ag4 99.7(12) . .
Ag7 Ag2 Ag4 95.82(10) . .
Ag8 Ag2 Ag4 55.26(9) . .
Ag1 Ag2 Ag4 55.85(6) . .
Ag4 Ag2 Ag4 87.88(8) 2_656 .
C41 Ag3 C23 87.3(17) . .
C41 Ag3 Ag11 56.4(13) . 2_656
C23 Ag3 Ag11 126.6(10) . 2_656
C41 Ag3 Ag10 51.8(14) . .
C23 Ag3 Ag10 48.8(10) . .
Ag11 Ag3 Ag10 77.91(10) 2_656 .
C41 Ag3 Ag6 119.7(14) . .
C23 Ag3 Ag6 45.8(10) . .
Ag11 Ag3 Ag6 117.06(14) 2_656 .
Ag10 Ag3 Ag6 67.89(10) . .
C41 Ag3 Ag9 127.1(13) . 2_656
C23 Ag3 Ag9 128.8(10) . 2_656
Ag11 Ag3 Ag9 70.70(12) 2_656 2_656
Ag10 Ag3 Ag9 120.13(15) . 2_656
Ag6 Ag3 Ag9 82.94(11) . 2_656
C11 Ag4 O2 127.2(10) . .
C11 Ag4 C29 142.3(13) . 2_656
O2 Ag4 C29 85.9(7) . 2_656
C11 Ag4 C30A 124.1(15) . 2_656
O2 Ag4 C30A 88.9(12) . 2_656
C29 Ag4 C30A 26.9(9) 2_656 2_656
C11 Ag4 C30 123.5(14) . 2_656
O2 Ag4 C30 90.5(11) . 2_656
C29 Ag4 C30 26.3(7) 2_656 2_656
C30A Ag4 C30 1.8(19) 2_656 2_656
C11 Ag4 Ag7 49.3(9) . 2_656
O2 Ag4 Ag7 175.9(4) . 2_656
C29 Ag4 Ag7 98.1(6) 2_656 2_656
C30A Ag4 Ag7 95.0(12) 2_656 2_656
C30 Ag4 Ag7 93.5(10) 2_656 2_656
C11 Ag4 Ag8 46.6(9) . .
O2 Ag4 Ag8 114.5(5) . .
C29 Ag4 Ag8 142.0(6) 2_656 .
C30A Ag4 Ag8 155.8(12) 2_656 .
C30 Ag4 Ag8 154.0(10) 2_656 .
Ag7 Ag4 Ag8 61.72(7) 2_656 .
C11 Ag4 Ag1 149.4(6) . .
O2 Ag4 Ag1 73.9(6) . .
C29 Ag4 Ag1 45.6(4) 2_656 .
C30A Ag4 Ag1 72.0(8) 2_656 .
C30 Ag4 Ag1 71.7(6) 2_656 .
Ag7 Ag4 Ag1 108.42(11) 2_656 .
Ag8 Ag4 Ag1 107.20(11) . .
C11 Ag4 Ag2 106.5(9) . 2_656
O2 Ag4 Ag2 126.3(5) . 2_656
C29 Ag4 Ag2 44.3(6) 2_656 2_656
C30A Ag4 Ag2 56.9(11) 2_656 2_656
C30 Ag4 Ag2 55.2(10) 2_656 2_656
Ag7 Ag4 Ag2 57.26(10) 2_656 2_656
Ag8 Ag4 Ag2 101.45(10) . 2_656
Ag1 Ag4 Ag2 57.66(6) . 2_656
C11 Ag4 Ag2 102.6(10) . .
O2 Ag4 Ag2 77.9(6) . .
C29 Ag4 Ag2 101.8(4) 2_656 .
C30A Ag4 Ag2 128.4(8) 2_656 .
C30 Ag4 Ag2 128.0(6) 2_656 .
Ag7 Ag4 Ag2 100.46(11) 2_656 .
Ag8 Ag4 Ag2 56.25(9) . .
Ag1 Ag4 Ag2 56.39(7) . .
Ag2 Ag4 Ag2 92.06(8) 2_656 .
C35 Ag5 O1 93.6(16) . .
C35 Ag5 Ag11 51.5(14) . .
O1 Ag5 Ag11 141.8(7) . .
C35 Ag5 Ag10 128.0(15) . .
O1 Ag5 Ag10 135.1(6) . .
Ag11 Ag5 Ag10 76.52(12) . .
C35 Ag5 Ag6 129.7(14) . .
O1 Ag5 Ag6 69.7(5) . .
Ag11 Ag5 Ag6 117.81(14) . .
Ag10 Ag5 Ag6 70.28(10) . .
C35 Ag5 Ag9 47.9(14) . .
O1 Ag5 Ag9 71.9(6) . .
Ag11 Ag5 Ag9 72.37(13) . .
Ag10 Ag5 Ag9 120.97(15) . .
Ag6 Ag5 Ag9 81.87(9) . .
O2 Ag6 C23 146.4(10) . .
O2 Ag6 Ag5 94.0(5) . .
C23 Ag6 Ag5 85.5(9) . .
O2 Ag6 Ag3 158.3(4) . .
C23 Ag6 Ag3 43.2(6) . .
Ag5 Ag6 Ag3 107.35(8) . .
O2 Ag6 Ag1 69.9(7) . .
C23 Ag6 Ag1 142.9(6) . .
Ag5 Ag6 Ag1 102.66(11) . .
Ag3 Ag6 Ag1 100.69(11) . .
C5 Ag7 C11 166.9(11) . 2_656
C5 Ag7 F5 84.7(17) . .
C11 Ag7 F5 100.7(15) 2_656 .
C5 Ag7 Ag4 117.5(8) . 2_656
C11 Ag7 Ag4 49.9(6) 2_656 2_656
F5 Ag7 Ag4 127.8(13) . 2_656
C5 Ag7 Ag8 46.1(12) . .
C11 Ag7 Ag8 135.3(9) 2_656 .
F5 Ag7 Ag8 120.1(13) . .
Ag4 Ag7 Ag8 107.19(16) 2_656 .
C5 Ag7 Ag2 50.1(8) . .
C11 Ag7 Ag2 117.3(6) 2_656 .
F5 Ag7 Ag2 116.5(13) . .
Ag4 Ag7 Ag2 67.43(11) 2_656 .
Ag8 Ag7 Ag2 61.44(15) . .
C5 Ag7 Ag8 135.5(13) . 2_656
C11 Ag7 Ag8 45.9(10) 2_656 2_656
F5 Ag7 Ag8 134.4(13) . 2_656
Ag4 Ag7 Ag8 60.36(12) 2_656 2_656
Ag8 Ag7 Ag8 90.11(19) . 2_656
Ag2 Ag7 Ag8 107.64(16) . 2_656
C5 Ag8 C11 164.2(12) . .
C5 Ag8 Ag7 48.9(11) . .
C11 Ag8 Ag7 136.5(9) . .
C5 Ag8 Ag4 117.9(8) . .
C11 Ag8 Ag4 48.8(6) . .
Ag7 Ag8 Ag4 105.87(16) . .
C5 Ag8 Ag2 49.5(8) . .
C11 Ag8 Ag2 117.0(6) . .
Ag7 Ag8 Ag2 59.94(14) . .
Ag4 Ag8 Ag2 68.49(10) . .
C5 Ag8 Ag7 137.8(11) . 2_656
C11 Ag8 Ag7 47.5(9) . 2_656
Ag7 Ag8 Ag7 89.89(19) . 2_656
Ag4 Ag8 Ag7 57.93(12) . 2_656
Ag2 Ag8 Ag7 106.51(16) . 2_656
O3 Ag9 C35 114.1(14) . .
O3 Ag9 C36 115.0(10) . .
C35 Ag9 C36 27.2(5) . .
O3 Ag9 Ag5 93.8(6) . .
C35 Ag9 Ag5 41.1(8) . .
C36 Ag9 Ag5 67.7(8) . .
O3 Ag9 Ag3 161.5(6) . 2_656
C35 Ag9 Ag3 84.1(13) . 2_656
C36 Ag9 Ag3 79.6(9) . 2_656
Ag5 Ag9 Ag3 102.59(9) . 2_656
O3 Ag9 Ag1 71.4(5) . .
C35 Ag9 Ag1 138.0(8) . .
C36 Ag9 Ag1 164.7(8) . .
Ag5 Ag9 Ag1 98.72(11) . .
Ag3 Ag9 Ag1 97.42(12) 2_656 .
C17 Ag10 C23 166.0(14) . .
C17 Ag10 C41 116.6(15) . .
C23 Ag10 C41 76.8(13) . .
C17 Ag10 Ag12 43.7(8) . .
C23 Ag10 Ag12 142.7(6) . .
C41 Ag10 Ag12 80.1(11) . .
C17 Ag10 Ag5 78.5(10) . .
C23 Ag10 Ag5 87.4(9) . .
C41 Ag10 Ag5 155.1(8) . .
Ag12 Ag10 Ag5 102.45(14) . .
C17 Ag10 Ag3 142.8(8) . .
C23 Ag10 Ag3 44.6(6) . .
C41 Ag10 Ag3 43.0(8) . .
Ag12 Ag10 Ag3 99.45(12) . .
Ag5 Ag10 Ag3 112.82(10) . .
C17 Ag11 C35 118.2(15) . .
C17 Ag11 C41 114.9(15) . 2_656
C35 Ag11 C41 126.7(14) . 2_656
C17 Ag11 Ag12 43.2(8) . .
C35 Ag11 Ag12 145.0(9) . .
C41 Ag11 Ag12 77.6(11) 2_656 .
C17 Ag11 Ag5 78.3(12) . .
C35 Ag11 Ag5 44.2(9) . .
C41 Ag11 Ag5 152.9(8) 2_656 .
Ag12 Ag11 Ag5 102.06(15) . .
C17 Ag11 Ag3 142.6(7) . 2_656
C35 Ag11 Ag3 88.3(12) . 2_656
C41 Ag11 Ag3 43.3(8) 2_656 2_656
Ag12 Ag11 Ag3 99.92(13) . 2_656
Ag5 Ag11 Ag3 111.73(10) . 2_656
C17 Ag12 C17 177(2) . 2_656
C17 Ag12 Ag10 131.9(13) . 2_656
C17 Ag12 Ag10 49.9(13) 2_656 2_656
C17 Ag12 Ag10 49.9(13) . .
C17 Ag12 Ag10 131.9(13) 2_656 .
Ag10 Ag12 Ag10 128.88(16) 2_656 .
C17 Ag12 Ag11 50.2(12) . .
C17 Ag12 Ag11 131.5(13) 2_656 .
Ag10 Ag12 Ag11 81.64(13) 2_656 .
Ag10 Ag12 Ag11 77.24(14) . .
C17 Ag12 Ag11 131.5(13) . 2_656
C17 Ag12 Ag11 50.2(13) 2_656 2_656
Ag10 Ag12 Ag11 77.23(14) 2_656 2_656
Ag10 Ag12 Ag11 81.64(13) . 2_656
Ag11 Ag12 Ag11 129.75(16) . 2_656
O1 P1 O2 110.3(12) . .
O1 P1 O3 113.7(12) . .
O2 P1 O3 108.8(12) . .
O1 P1 C1 107.1(11) . .
O2 P1 C1 107.4(11) . .
O3 P1 C1 109.3(10) . .
P1 O1 Ag5 133.4(12) . .
P1 O2 Ag6 111.1(9) . .
P1 O2 Ag4 130.2(13) . .
Ag6 O2 Ag4 108.5(7) . .
P1 O3 Ag9 110.1(9) . .
P1 O3 Ag2 129.0(10) . .
Ag9 O3 Ag2 104.4(9) . .
C29 C30A C31 170(5) . .
C29 C30A Ag4 63(3) . 2_656
C31 C30A Ag4 117(4) . 2_656
C4 C1 C2 109.2(13) . .
C4 C1 C3 109.1(12) . .
C2 C1 C3 108.3(13) . .
C4 C1 P1 108.9(18) . .
C2 C1 P1 111.9(16) . .
C3 C1 P1 110(2) . .
C1 C2 H2A 109.5 . .
C1 C2 H2B 109.5 . .
H2A C2 H2B 109.5 . .
C1 C2 H2C 109.5 . .
H2A C2 H2C 109.5 . .
H2B C2 H2C 109.5 . .
C1 C3 H3A 109.5 . .
C1 C3 H3B 109.5 . .
H3A C3 H3B 109.5 . .
C1 C3 H3C 109.5 . .
H3A C3 H3C 109.5 . .
H3B C3 H3C 109.5 . .
C1 C4 H4A 109.5 . .
C1 C4 H4B 109.5 . .
H4A C4 H4B 109.5 . .
C1 C4 H4C 109.5 . .
H4A C4 H4C 109.5 . .
H4B C4 H4C 109.5 . .
C6 C5 Ag8 140(4) . .
C6 C5 Ag7 135(4) . .
Ag8 C5 Ag7 85.0(7) . .
C6 C5 Ag2 97(2) . .
Ag8 C5 Ag2 85.9(13) . .
Ag7 C5 Ag2 82.3(10) . .
C5 C6 C7 170(3) . .
C6 C7 C10 111.5(13) . .
C6 C7 C8 110.0(12) . .
C10 C7 C8 108.8(19) . .
C6 C7 C9 109.7(13) . .
C10 C7 C9 109.5(18) . .
C8 C7 C9 107.1(19) . .
C7 C8 H8A 109.5 . .
C7 C8 H8B 109.5 . .
H8A C8 H8B 109.5 . .
C7 C8 H8C 109.5 . .
H8A C8 H8C 109.5 . .
H8B C8 H8C 109.5 . .
C7 C9 H9A 109.5 . .
C7 C9 H9B 109.5 . .
H9A C9 H9B 109.5 . .
C7 C9 H9C 109.5 . .
H9A C9 H9C 109.5 . .
H9B C9 H9C 109.5 . .
C12 C11 Ag8 142(4) . .
C12 C11 Ag7 127(3) . 2_656
Ag8 C11 Ag7 86.6(7) . 2_656
C12 C11 Ag4 115(2) . .
Ag8 C11 Ag4 84.6(9) . .
Ag7 C11 Ag4 80.8(10) 2_656 .
C11 C12 C13 170(3) . .
C12 C13 C16 112(2) . .
C12 C13 C14 108.8(16) . .
C16 C13 C14 107.6(18) . .
C12 C13 C15 108.9(18) . .
C16 C13 C15 109.3(18) . .
C14 C13 C15 109.8(19) . .
C13 C14 H14A 109.5 . .
C13 C14 H14B 109.5 . .
H14A C14 H14B 109.5 . .
C13 C14 H14C 109.5 . .
H14A C14 H14C 109.5 . .
H14B C14 H14C 109.5 . .
C13 C15 H15A 109.5 . .
C13 C15 H15B 109.5 . .
H15A C15 H15B 109.5 . .
C13 C15 H15C 109.5 . .
H15A C15 H15C 109.5 . .
H15B C15 H15C 109.5 . .
C13 C16 H16A 109.5 . .
C13 C16 H16B 109.5 . .
H16A C16 H16B 109.5 . .
C13 C16 H16C 109.5 . .
H16A C16 H16C 109.5 . .
H16B C16 H16C 109.5 . .
C18 C17 Ag12 155(4) . .
C18 C17 Ag10 111(3) . .
Ag12 C17 Ag10 86.4(11) . .
C18 C17 Ag11 103(3) . .
Ag12 C17 Ag11 86.6(14) . .
Ag10 C17 Ag11 108.7(16) . .
C17 C18 C19 168(5) . .
C18 C19 C22 108(3) . .
C18 C19 C21 106(3) . .
C22 C19 C21 110.7(19) . .
C18 C19 C20 116(3) . .
C22 C19 C20 109(2) . .
C21 C19 C20 108(2) . .
C19 C20 H20A 109.5 . .
C19 C20 H20B 109.5 . .
H20A C20 H20B 109.5 . .
C19 C20 H20C 109.5 . .
H20A C20 H20C 109.5 . .
H20B C20 H20C 109.5 . .
C19 C21 H21A 109.5 . .
C19 C21 H21B 109.5 . .
H21A C21 H21B 109.5 . .
C19 C21 H21C 109.5 . .
H21A C21 H21C 109.5 . .
H21B C21 H21C 109.5 . .
C19 C22 H22A 109.5 . .
C19 C22 H22B 109.5 . .
H22A C22 H22B 109.5 . .
C19 C22 H22C 109.5 . .
H22A C22 H22C 109.5 . .
H22B C22 H22C 109.5 . .
C24 C23 Ag3 161(3) . .
C24 C23 Ag6 104(3) . .
Ag3 C23 Ag6 90.9(11) . .
C24 C23 Ag10 102(3) . .
Ag3 C23 Ag10 86.6(11) . .
Ag6 C23 Ag10 98.8(13) . .
C23 C24 C25 172(3) . .
C24 C25 C28 106.9(18) . .
C24 C25 C26 109.2(19) . .
C28 C25 C26 108.8(18) . .
C24 C25 C27 110.9(19) . .
C28 C25 C27 108.4(18) . .
C26 C25 C27 112.4(19) . .
C25 C26 H26A 109.5 . .
C25 C26 H26B 109.5 . .
H26A C26 H26B 109.5 . .
C25 C26 H26C 109.5 . .
H26A C26 H26C 109.5 . .
H26B C26 H26C 109.5 . .
C25 C27 H27A 109.5 . .
C25 C27 H27B 109.5 . .
H27A C27 H27B 109.5 . .
C25 C27 H27C 109.5 . .
H27A C27 H27C 109.5 . .
H27B C27 H27C 109.5 . .
C25 C28 H28A 109.5 . .
C25 C28 H28B 109.5 . .
H28A C28 H28B 109.5 . .
C25 C28 H28C 109.5 . .
H28A C28 H28C 109.5 . .
H28B C28 H28C 109.5 . .
C30 C29 C30A 5(5) . .
C30 C29 Ag1 170(3) . .
C30A C29 Ag1 165(3) . .
C30 C29 Ag2 103(3) . .
C30A C29 Ag2 107(3) . .
Ag1 C29 Ag2 86.0(8) . .
C30 C29 Ag4 93(3) . 2_656
C30A C29 Ag4 90(4) . 2_656
Ag1 C29 Ag4 83.2(7) . 2_656
Ag2 C29 Ag4 89.2(10) . 2_656
C29 C30 C31 175(4) . .
C29 C30 Ag4 61(2) . 2_656
C31 C30 Ag4 115(3) . 2_656
C30 C31 C30A 4(4) . .
C30 C31 C34 111(2) . .
C30A C31 C34 112(3) . .
C30 C31 C33 108(2) . .
C30A C31 C33 104(3) . .
C34 C31 C33 112.4(17) . .
C30 C31 C32 108(2) . .
C30A C31 C32 110(4) . .
C34 C31 C32 111.0(17) . .
C33 C31 C32 106.8(17) . .
C31 C33 H33A 109.5 . .
C31 C33 H33B 109.5 . .
H33A C33 H33B 109.5 . .
C31 C33 H33C 109.5 . .
H33A C33 H33C 109.5 . .
H33B C33 H33C 109.5 . .
C31 C34 H34A 109.5 . .
C31 C34 H34B 109.5 . .
H34A C34 H34B 109.5 . .
C31 C34 H34C 109.5 . .
H34A C34 H34C 109.5 . .
H34B C34 H34C 109.5 . .
C36 C35 Ag5 164(5) . .
C36 C35 Ag11 110(4) . .
Ag5 C35 Ag11 84.3(13) . .
C36 C35 Ag9 92(3) . .
Ag5 C35 Ag9 90.9(16) . .
Ag11 C35 Ag9 101.4(19) . .
C35 C36 C37 155(4) . .
C35 C36 Ag9 61(3) . .
C37 C36 Ag9 140(2) . .
C36 C37 C40 111(2) . .
C36 C37 C39 110(2) . .
C40 C37 C39 111(2) . .
C36 C37 C38 108(2) . .
C40 C37 C38 111(2) . .
C39 C37 C38 105(2) . .
C37 C38 H38A 109.5 . .
C37 C38 H38B 109.5 . .
H38A C38 H38B 109.5 . .
C37 C38 H38C 109.5 . .
H38A C38 H38C 109.5 . .
H38B C38 H38C 109.5 . .
C37 C39 H39A 109.5 . .
C37 C39 H39B 109.5 . .
H39A C39 H39B 109.5 . .
C37 C39 H39C 109.5 . .
H39A C39 H39C 109.5 . .
H39B C39 H39C 109.5 . .
C42 C41 Ag3 165(5) . .
C42 C41 Ag10 107(4) . .
Ag3 C41 Ag10 85.1(14) . .
C42 C41 Ag11 106(3) . 2_656
Ag3 C41 Ag11 80.3(13) . 2_656
Ag10 C41 Ag11 100.6(17) . 2_656
C41 C42 C43 160(4) . .
C42 C43 C46 110(2) . .
C42 C43 C45 111(2) . .
C46 C43 C45 110(2) . .
C42 C43 C44 109(2) . .
C46 C43 C44 110(2) . .
C45 C43 C44 107(2) . .
C43 C44 H44A 109.5 . .
C43 C44 H44B 109.5 . .
H44A C44 H44B 109.5 . .
C43 C44 H44C 109.5 . .
H44A C44 H44C 109.5 . .
H44B C44 H44C 109.5 . .
C43 C45 H45A 109.5 . .
C43 C45 H45B 109.5 . .
H45A C45 H45B 109.5 . .
C43 C45 H45C 109.5 . .
H45A C45 H45C 109.5 . .
H45B C45 H45C 109.5 . .
C43 C46 H46A 109.5 . .
C43 C46 H46B 109.5 . .
H46A C46 H46B 109.5 . .
C43 C46 H46C 109.5 . .
H46A C46 H46C 109.5 . .
H46B C46 H46C 109.5 . .
F1 B1 F3 109.6(7) . .
F1 B1 F2 109.6(7) . .
F3 B1 F2 109.3(7) . .
F1 B1 F4 109.7(7) . .
F3 B1 F4 109.4(7) . .
F2 B1 F4 109.3(7) . .
B1 F2 F2 124(9) . 2_657

loop_
_geom_bond_atom_site_label_1
_geom_bond_atom_site_label_2
_geom_bond_distance
_geom_bond_site_symmetry_2
Ag1 C29 2.158(18) .
Ag1 C29 2.158(18) 2_656
Ag1 Cl1 2.782(8) .
Ag1 Ag4 3.000(3) 2_656
Ag1 Ag4 3.000(3) .
Ag1 Ag2 3.018(2) 2_656
Ag1 Ag2 3.018(2) .
Ag1 Ag6 3.257(3) 2_656
Ag1 Ag6 3.257(3) .
Ag1 Ag9 3.376(3) 2_656
Ag1 Ag9 3.376(3) .
Ag2 O3 2.238(19) .
Ag2 C29 2.26(3) .
Ag2 C5 2.29(3) .
Ag2 Ag7 2.955(5) .
Ag2 Ag8 2.999(5) .
Ag2 Ag4 3.244(4) 2_656
Ag2 Ag4 3.355(4) .
Ag3 C41 2.08(3) .
Ag3 C23 2.13(2) .
Ag3 Ag11 2.983(5) 2_656
Ag3 Ag10 3.030(4) .
Ag3 Ag6 3.113(4) .
Ag3 Ag9 3.150(6) 2_656
Ag4 C11 2.24(2) .
Ag4 O2 2.315(18) .
Ag4 C29 2.36(3) 2_656
Ag4 C30A 2.65(7) 2_656
Ag4 C30 2.69(5) 2_656
Ag4 Ag7 2.889(4) 2_656
Ag4 Ag8 2.963(4) .
Ag4 Ag2 3.244(4) 2_656
Ag5 C35 2.04(3) .
Ag5 O1 2.12(2) .
Ag5 Ag11 2.909(6) .
Ag5 Ag10 2.920(5) .
Ag5 Ag6 3.039(4) .
Ag5 Ag9 3.100(5) .
Ag6 O2 2.187(17) .
Ag6 C23 2.23(4) .
Ag7 C5 2.20(4) .
Ag7 C11 2.22(3) 2_656
Ag7 F5 2.54(6) .
Ag7 Ag4 2.889(4) 2_656
Ag7 Ag8 2.914(3) .
Ag7 Ag8 3.002(3) 2_656
Ag8 C5 2.11(4) .
Ag8 C11 2.16(4) .
Ag8 Ag7 3.002(3) 2_656
Ag9 O3 2.190(19) .
Ag9 C35 2.30(5) .
Ag9 C36 2.63(3) .
Ag9 Ag3 3.150(6) 2_656
Ag10 C17 2.21(4) .
Ag10 C23 2.28(4) .
Ag10 C41 2.39(5) .
Ag10 Ag12 2.878(3) .
Ag11 C17 2.24(4) .
Ag11 C35 2.29(5) .
Ag11 C41 2.52(5) 2_656
Ag11 Ag12 2.905(3) .
Ag11 Ag3 2.983(5) 2_656
Ag12 C17 1.99(3) .
Ag12 C17 1.99(3) 2_656
Ag12 Ag10 2.878(3) 2_656
Ag12 Ag11 2.905(3) 2_656
P1 O1 1.54(2) .
P1 O2 1.540(18) .
P1 O3 1.60(2) .
P1 C1 1.85(3) .
C30A C29 1.200(18) .
C30A C31 1.500(19) .
C30A Ag4 2.65(7) 2_656
C1 C4 1.525(15) .
C1 C2 1.543(15) .
C1 C3 1.545(15) .
C2 H2A 0.9600 .
C2 H2B 0.9600 .
C2 H2C 0.9600 .
C3 H3A 0.9600 .
C3 H3B 0.9600 .
C3 H3C 0.9600 .
C4 H4A 0.9600 .
C4 H4B 0.9600 .
C4 H4C 0.9600 .
C5 C6 1.197(14) .
C6 C7 1.492(14) .
C7 C10 1.519(19) .
C7 C8 1.548(19) .
C7 C9 1.549(19) .
C8 H8A 0.9600 .
C8 H8B 0.9600 .
C8 H8C 0.9600 .
C9 H9A 0.9600 .
C9 H9B 0.9600 .
C9 H9C 0.9600 .
C11 C12 1.198(17) .
C11 Ag7 2.22(3) 2_656
C12 C13 1.491(18) .
C13 C16 1.51(2) .
C13 C14 1.539(19) .
C13 C15 1.546(19) .
C14 H14A 0.9600 .
C14 H14B 0.9600 .
C14 H14C 0.9600 .
C15 H15A 0.9600 .
C15 H15B 0.9600 .
C15 H15C 0.9600 .
C16 H16A 0.9600 .
C16 H16B 0.9600 .
C16 H16C 0.9600 .
C17 C18 1.326(14) .
C18 C19 1.47(4) .
C19 C22 1.51(2) .
C19 C21 1.541(19) .
C19 C20 1.55(2) .
C20 H20A 0.9600 .
C20 H20B 0.9600 .
C20 H20C 0.9600 .
C21 H21A 0.9600 .
C21 H21B 0.9600 .
C21 H21C 0.9600 .
C22 H22A 0.9600 .
C22 H22B 0.9600 .
C22 H22C 0.9600 .
C23 C24 1.202(17) .
C24 C25 1.494(18) .
C25 C28 1.526(19) .
C25 C26 1.532(19) .
C25 C27 1.538(19) .
C26 H26A 0.9600 .
C26 H26B 0.9600 .
C26 H26C 0.9600 .
C27 H27A 0.9600 .
C27 H27B 0.9600 .
C27 H27C 0.9600 .
C28 H28A 0.9600 .
C28 H28B 0.9600 .
C28 H28C 0.9600 .
C29 C30 1.197(16) .
C29 Ag4 2.36(3) 2_656
C30 C31 1.496(18) .
C30 Ag4 2.69(5) 2_656
C31 C34 1.510(19) .
C31 C33 1.549(19) .
C31 C32 1.550(19) .
C33 H33A 0.9600 .
C33 H33B 0.9600 .
C33 H33C 0.9600 .
C34 H34A 0.9600 .
C34 H34B 0.9600 .
C34 H34C 0.9600 .
C35 C36 1.202(14) .
C36 C37 1.495(19) .
C37 C40 1.51(2) .
C37 C39 1.55(2) .
C37 C38 1.55(2) .
C38 H38A 0.9600 .
C38 H38B 0.9600 .
C38 H38C 0.9600 .
C39 H39A 0.9600 .
C39 H39B 0.9600 .
C39 H39C 0.9600 .
C41 C42 1.203(18) .
C41 Ag11 2.52(5) 2_656
C42 C43 1.497(19) .
C43 C46 1.51(2) .
C43 C45 1.53(2) .
C43 C44 1.553(19) .
C44 H44A 0.9600 .
C44 H44B 0.9600 .
C44 H44C 0.9600 .
C45 H45A 0.9600 .
C45 H45B 0.9600 .
C45 H45C 0.9600 .
C46 H46A 0.9600 .
C46 H46B 0.9600 .
C46 H46C 0.9600 .
B1 F1 1.287(19) .
B1 F3 1.29(2) .
B1 F2 1.29(2) .
B1 F4 1.29(2) .
F2 F2 1.48(16) 2_657
